data_1557958
loop_
_publ_author_name
'Macikenas, Dainius'
'Hazell, R. G.'
'Christensen, A. Norlund'

_publ_section_title
;
 X-Ray Crystallographic Study of Tetrammine-Carbonatocobalt(III) Sulfate
 Trihydrate, [Co(NH3)4CO3]2SO4.3H2O
;
_journal_name_full 'Acta Chemica Scandinavica'
_journal_page_first 636
_journal_page_last 639
_journal_paper_doi 10.3891/acta.chem.scand.49-0636
_journal_volume 49
_journal_year 1995
_chemical_formula_moiety '2(C H12 Co N4 O3), O4 S, 3(H2 O)'
_chemical_formula_sum 'C2 H30 Co2 N8 O13 S'
_chemical_formula_weight 524.235
_chemical_name_common
;
Tetrammine-Carbonatocobalt(III) Sulfate Trihydrate, [Co(NH3)4CO3]2SO4.3H2O
;
_space_group_IT_number 14
_space_group_name_Hall '-P 2ybc'
_space_group_name_H-M_alt 'P 1 21/c 1'
_symmetry_cell_setting monoclinic
_symmetry_Int_Tables_number 14
_symmetry_space_group_name_Hall '-P 2ybc'
_symmetry_space_group_name_H-M 'P 1 21/c 1'
_cell_angle_alpha 90.
_cell_angle_beta 98.346(7)
_cell_angle_gamma 90.
_cell_formula_units_Z 4
_cell_length_a 7.455(1)
_cell_length_b 10.609(1)
_cell_length_c 23.627(2)
_cell_volume 1848.9(3)
_diffrn_ambient_temperature 298
_diffrn_radiation_probe x-ray
_diffrn_radiation_type MoK\a
_diffrn_radiation_wavelength 0.71069
_exptl_absorpt_coefficient_mu 1.97
_exptl_crystal_density_diffrn 1.884
_exptl_crystal_F_000 1088
_refine_ls_number_reflns 2556
_refine_ls_R_factor_gt 0.033
_refine_ls_wR_factor_gt 0.045
_cod_data_source_file Acta-Chem-Scand-1995-49-636.cif
_cod_data_source_block 1
_cod_original_sg_symbol_H-M 'P 21/c'
_cod_database_code 1557958

loop_
_space_group_symop_id
_space_group_symop_operation_xyz
1 x,y,z
2 -x,1/2+y,1/2-z
3 -x,-y,-z
4 x,1/2-y,1/2+z

loop_
_atom_site_label
_atom_site_type_symbol
_atom_site_thermal_displace_type
_atom_site_fract_x
_atom_site_fract_y
_atom_site_fract_z
_atom_site_occupancy
_atom_site_U_iso_or_equiv
_atom_site_calc_flag
_atom_site_refinement_flags
_atom_site_disorder_assembly
_atom_site_disorder_group
Co1 Co Uiso 0.05187(6) 0.25821(4) 0.41224(2) 1.000 0.0164(3) . . . .
Co2 Co Uiso 0.62863(6) 0.25910(4) 0.09687(2) 1.000 0.0173(3) . . . .
S S Uiso 0.21480(10) 0.43480(10) 0.22250 1.000 0.0250 . . . .
O1 O Uiso 0.1084(4) 0.2235(2) 0.49230(10) 1.000 0.0270(10) . . . .
O2 O Uiso 0.1367(4) 0.0906(2) 0.42480(10) 1.000 0.0270(10) . . . .
O3 O Uiso 0.2191(4) 0.0291(3) 0.51610(10) 1.000 0.047(2) . . . .
N1 N Uiso 0.0082(5) 0.2510(4) 0.32870(10) 1.000 0.034(2) . . . .
N2 N Uiso 0.3029(5) 0.3109(3) 0.40980(10) 1.000 0.026(2) . . . .
N3 N Uiso -0.1973(4) 0.2013(3) 0.41340(10) 1.000 0.025(2) . . . .
N4 N Uiso -0.0239(5) 0.4326(3) 0.4178(2) 1.000 0.030(2) . . . .
C1 C Uiso 0.1586(5) 0.1084(3) 0.4808(2) 1.000 0.029(2) . . . .
O4 O Uiso 0.5984(4) 0.2311(2) 0.01570(10) 1.000 0.0250(10) . . . .
O5 O Uiso 0.6991(3) 0.0923(2) 0.07980(10) 1.000 0.0270(10) . . . .
O6 O Uiso 0.6908(4) 0.0414(2) -0.01320(10) 1.000 0.037(2) . . . .
N5 N Uiso 0.5446(6) 0.4322(3) 0.0979(2) 1.000 0.030(2) . . . .
N6 N Uiso 0.3804(5) 0.1984(3) 0.09720(10) 1.000 0.029(2) . . . .
N7 N Uiso 0.6783(6) 0.2500(4) 0.18080(10) 1.000 0.035(2) . . . .
N8 N Uiso 0.8780(5) 0.3142(3) 0.0945(2) 1.000 0.028(2) . . . .
C2 C Uiso 0.6631(5) 0.1159(3) 0.0246(2) 1.000 0.025(2) . . . .
O7 O Uiso 0.0172(4) 0.4368(3) 0.21310(10) 1.000 0.055(2) . . . .
O8 O Uiso 0.2841(6) 0.3112(3) 0.2073(2) 1.000 0.063(3) . . . .
O9 O Uiso 0.2837(5) 0.5320(4) 0.1881(2) 1.000 0.067(2) . . . .
O10 O Uiso 0.2766(5) 0.4566(3) 0.28370(10) 1.000 0.054(2) . . . .
Ow(1) O Uiso 0.3938(6) 0.1544(4) 0.3066(2) 1.000 0.069(3) . . . .
Ow(2) O Uiso 0.0790(6) 0.0914(4) 0.1918(2) 1.000 0.070(3) . . . .
Ow(3) O Uiso 0.6438(8) 0.4124(6) 0.3224(3) 1.000 0.106(3) . . . .
H11 H Uiso 0.057(9) 0.174(6) 0.320(3) 1.000 0.08(2) . . . .
H12 H Uiso 0.872(15) 0.253(7) 0.316(4) 1.000 0.14(4) . . . .
H13 H Uiso 0.090(12) 0.294(8) 0.309(3) 1.000 0.13(3) . . . .
H21 H Uiso 0.349(7) 0.269(4) 0.387(2) 1.000 0.040(10) . . . .
H22 H Uiso 0.300(9) 0.400(7) 0.403(3) 1.000 0.10(2) . . . .
H23 H Uiso 0.378(7) 0.300(5) 0.445(2) 1.000 0.060(10) . . . .
H31 H Uiso 0.788(11) 0.128(8) 0.392(3) 1.000 0.12(3) . . . .
H32 H Uiso 0.712(10) 0.252(6) 0.407(3) 1.000 0.09(2) . . . .
H33 H Uiso 0.800(12) 0.176(8) 0.448(4) 1.000 0.14(3) . . . .
H41 H Uiso 0.843(10) 0.456(6) 0.445(3) 1.000 0.12(2) . . . .
H42 H Uiso -0.036(9) 0.472(6) 0.386(3) 1.000 0.09(2) . . . .
H43 H Uiso 0.046(12) 0.460(7) 0.441(3) 1.000 0.11(3) . . . .
H51 H Uiso 0.480(7) 0.448(4) 0.072(2) 1.000 0.04(2) . . . .
H52 H Uiso 0.508(8) 0.453(5) 0.130(3) 1.000 0.06(2) . . . .
H53 H Uiso 0.613(10) 0.486(7) 0.089(3) 1.000 0.10(3) . . . .
H61 H Uiso 0.318(8) 0.231(4) 0.123(2) 1.000 0.05(2) . . . .
H62 H Uiso 0.356(9) 0.108(7) 0.095(3) 1.000 0.09(2) . . . .
H63 H Uiso 0.300(9) 0.212(5) 0.059(3) 1.000 0.08(2) . . . .
H71 H Uiso 0.577(8) 0.285(5) 0.196(2) 1.000 0.06(2) . . . .
H72 H Uiso 0.785(8) 0.301(5) 0.197(2) 1.000 0.060(10) . . . .
H73 H Uiso 0.720(11) 0.193(8) 0.191(3) 1.000 0.12(3) . . . .
H81 H Uiso 0.969(11) 0.267(6) 0.107(3) 1.000 0.09(2) . . . .
H82 H Uiso 0.931(11) 0.386(8) 0.116(3) 1.000 0.14(3) . . . .
H83 H Uiso 0.909(6) 0.313(4) 0.062(2) 1.000 0.080(10) . . . .
Hw(1) H Uiso 0.378(10) 0.194(8) 0.273(3) 1.000 0.11(3) . . . .
Hw(2) H Uiso 0.469(12) 0.092(8) 0.301(4) 1.000 0.14(3) . . . .
Hw(3) H Uiso 0.036(17) 0.035(12) 0.229(5) 1.000 0.32(5) . . . .
Hw(4) H Uiso 0.13(2) 0.195(16) 0.192(6) 1.000 0.40(7) . . . .
Hw(5) H Uiso 0.548(10) 0.438(7) 0.309(3) 1.000 0.08(2) . . . .
Hw(6) H Uiso 0.698(10) 0.454(6) 0.296(3) 1.000 0.04(2) . . . .

loop_
_atom_type_symbol
_atom_type_description
_atom_type_scat_dispersion_real
_atom_type_scat_dispersion_imag
_atom_type_scat_source
C C 0.0033 0.0016 ' International Tables Vol C Tables 4.2.6.8 and 6.1.1.4'
H H 0.0000 0.0000 ' International Tables Vol C Tables 4.2.6.8 and 6.1.1.4'
Co Co 0.3494 0.9721 ' International Tables Vol C Tables 4.2.6.8 and 6.1.1.4'
N N 0.0061 0.0033 ' International Tables Vol C Tables 4.2.6.8 and 6.1.1.4'
O O 0.0106 0.0060 ' International Tables Vol C Tables 4.2.6.8 and 6.1.1.4'
S S 0.1246 0.1234 ' International Tables Vol C Tables 4.2.6.8 and 6.1.1.4'

loop_
_geom_angle_atom_site_label_1
_geom_angle_atom_site_label_2
_geom_angle_atom_site_label_3
_geom_angle
_geom_angle_site_symmetry_1
_geom_angle_site_symmetry_2
_geom_angle_site_symmetry_3
_geom_angle_publ_flag
O1 Co1 O2 69.15(10) . . . yes
O1 Co1 N1 166.25(14) . . . yes
O1 Co1 N2 90.56(11) . . . yes
O1 Co1 N3 90.01(11) . . . yes
O1 Co1 N4 98.10(15) . . . yes
O1 Co1 C1 34.49(12) . . . yes
O2 Co1 N1 97.14(14) . . . yes
O2 Co1 N2 88.50(13) . . . yes
O2 Co1 N3 90.24(13) . . . yes
O2 Co1 N4 167.23(16) . . . yes
O2 Co1 C1 34.67(12) . . . yes
N1 Co1 N2 90.07(13) . . . yes
N1 Co1 N3 89.01(13) . . . yes
N1 Co1 N4 95.63(19) . . . yes
N1 Co1 C1 131.80(16) . . . yes
N2 Co1 N3 178.34(12) . . . yes
N2 Co1 N4 91.07(15) . . . yes
N2 Co1 C1 89.07(13) . . . yes
N3 Co1 N4 90.40(15) . . . yes
N3 Co1 C1 90.51(12) . . . yes
N4 Co1 C1 132.58(17) . . . yes
N5 Co2 C2 134.17(17) . . . yes
O4 Co2 O5 68.97(10) . . . yes
O4 Co2 N5 99.64(15) . . . yes
O4 Co2 N6 88.81(11) . . . yes
O4 Co2 N7 167.63(14) . . . yes
O4 Co2 N8 89.54(16) . . . yes
O4 Co2 C2 34.54(12) . . . yes
O5 Co2 N5 168.60(16) . . . yes
O5 Co2 N6 89.15(12) . . . yes
O5 Co2 N7 98.66(14) . . . yes
O5 Co2 N8 88.80(12) . . . yes
O5 Co2 C2 34.46(12) . . . yes
N5 Co2 N6 90.24(16) . . . yes
N5 Co2 N7 92.73(19) . . . yes
N5 Co2 N8 91.57(16) . . . yes
N6 Co2 C2 89.62(12) . . . yes
N6 Co2 N7 91.12(15) . . . yes
N6 Co2 N8 177.73(14) . . . yes
N8 Co2 C2 88.14(15) . . . yes
N7 Co2 N8 90.17(19) . . . yes
N7 Co2 C2 133.10(16) . . . yes
O7 S O8 111.0(2) . . . yes
O8 S O9 109.3(2) . . . yes
O7 S O9 109.6(2) . . . yes
O7 S O10 108.24(18) . . . yes
O8 S O10 108.0(2) . . . yes
O9 S O10 110.7(2) . . . yes
Co1 O1 C1 90.2(2) . . . yes
Co1 O2 C1 90.72(19) . . . yes
H11 N1 H12 111(6) . . 1_455 no
O1 C1 O3 125.8(4) . . . yes
O2 C1 O3 124.3(3) . . . yes
H12 N1 H13 123(7) 1_455 . . no
Co1 C1 O1 55.34(18) . . . yes
Co1 C1 O2 54.61(17) . . . yes
Co1 C1 O3 178.1(3) . . . yes
O1 C1 O2 110.0(3) . . . yes
Co1 N1 H13 117(5) . . . no
Co1 N1 H12 108(6) . . 1_455 no
Co1 N1 H11 104(4) . . . no
H11 N1 H13 91(6) . . . no
Co1 N2 H21 111(3) . . . no
Co1 N2 H22 107(4) . . . no
H22 N2 H23 105(5) . . . no
Co1 N2 H23 113(3) . . . no
H21 N2 H22 116(5) . . . no
H21 N2 H23 105(5) . . . no
Co1 N3 H31 107(5) . . 1_455 no
Co1 N3 H32 122(5) . . 1_455 no
H31 N3 H32 114(7) 1_455 . 1_455 no
H32 N3 H33 104(8) 1_455 . 1_455 no
Co1 N3 H33 105(6) . . 1_455 no
H31 N3 H33 104(8) 1_455 . 1_455 no
H41 N4 H43 94(7) 1_455 . . no
H42 N4 H43 115(7) . . . no
H41 N4 H42 111(5) 1_455 . . no
Co2 O4 C2 89.8(2) . . . yes
Co1 N4 H41 118(3) . . 1_455 no
Co1 N4 H42 114(4) . . . no
Co1 N4 H43 104(6) . . . no
Co2 O5 C2 90.59(19) . . . yes
O4 C2 O6 125.1(4) . . . yes
Co2 C2 O5 54.96(17) . . . yes
O5 C2 O6 124.4(3) . . . yes
Co2 C2 O4 55.64(18) . . . yes
Co2 C2 O6 176.7(3) . . . yes
O4 C2 O5 110.6(3) . . . yes
Co2 N5 H52 113(4) . . . no
Co2 N5 H51 112(3) . . . no
H51 N5 H53 89(6) . . . no
Co2 N5 H53 116(5) . . . no
H51 N5 H52 114(6) . . . no
H52 N5 H53 110(6) . . . no
Co2 N6 H63 113(4) . . . no
Co2 N6 H61 118(4) . . . no
Co2 N6 H62 119(4) . . . no
H61 N6 H63 105(5) . . . no
H62 N6 H63 91(5) . . . no
H61 N6 H62 108(5) . . . no
H71 N7 H72 106(4) . . . no
H71 N7 H73 122(7) . . . no
Co2 N7 H71 108(3) . . . no
Co2 N7 H72 113(3) . . . no
Co2 N7 H73 113(6) . . . no
H72 N7 H73 93(7) . . . no
H82 N8 H83 110(5) . . . no
Co2 N8 H81 121(5) . . . no
Co2 N8 H82 123(5) . . . no
Co2 N8 H83 114(3) . . . no
H81 N8 H82 92(7) . . . no
H81 N8 H83 90(6) . . . no
Hw(1) Ow(1) Hw(2) 103(8) . . . no
Hw(3) Ow(2) Hw(4) 128(9) . . . no
Hw(5) Ow(3) Hw(6) 91(7) . . . no

loop_
_geom_bond_atom_site_label_1
_geom_bond_atom_site_label_2
_geom_bond_distance
_geom_bond_site_symmetry_1
_geom_bond_site_symmetry_2
_geom_bond_publ_flag
Co1 O1 1.913(2) . . yes
Co1 O2 1.896(2) . . yes
Co1 N1 1.955(2) . . yes
Co1 N2 1.962(4) . . yes
Co1 N3 1.957(3) . . yes
Co1 N4 1.944(3) . . yes
Co2 O4 1.921(2) . . yes
Co2 O5 1.906(2) . . yes
Co2 N5 1.942(3) . . yes
Co2 N6 1.961(4) . . yes
Co2 N7 1.966(2) . . yes
Co2 N8 1.957(4) . . yes
S O8 1.473(4) . . yes
S O9 1.452(4) . . yes
S O10 1.471(2) . . yes
S O7 1.458(3) . . yes
O1 C1 1.317(4) . . yes
O2 C1 1.323(5) . . yes
O3 C1 1.224(5) . . yes
N1 H11 0.93(6) . . no
N1 H12 1.02(11) . 1_455 no
N1 H13 0.94(9) . . no
N2 H23 0.94(5) . . no
N2 H22 0.96(7) . . no
N2 H21 0.81(5) . . no
N3 H33 0.86(9) . 1_455 no
N3 H32 0.86(7) . 1_455 no
N3 H31 0.93(8) . 1_455 no
N4 H42 0.85(7) . . no
N4 H43 0.76(8) . . no
N4 H41 1.28(7) . 1_455 no
O4 C2 1.320(4) . . yes
O5 C2 1.317(5) . . yes
O6 C2 1.232(5) . . yes
N5 H52 0.87(7) . . no
N5 H53 0.81(8) . . no
N5 H51 0.74(5) . . no
N6 H61 0.89(5) . . no
N6 H62 0.98(7) . . no
N6 H63 1.02(7) . . no
N7 H71 0.96(6) . . no
N7 H72 0.99(6) . . no
N7 H73 0.71(8) . . no
N8 H82 0.97(8) . . no
N8 H83 0.83(5) . . no
N8 H81 0.86(8) . . no
Ow(1) Hw(1) 0.89(7) . . no
Ow(1) Hw(2) 0.89(9) . . no
Ow(2) Hw(3) 1.15(12) . . no
Ow(2) Hw(4) 1.16(17) . . no
Ow(3) Hw(5) 0.79(7) . . no
Ow(3) Hw(6) 0.91(7) . . no

loop_
_geom_hbond_atom_site_label_D
_geom_hbond_atom_site_label_H
_geom_hbond_atom_site_label_A
_geom_hbond_distance_DH
_geom_hbond_distance_HA
_geom_hbond_distance_DA
_geom_hbond_angle_DHA
_geom_hbond_site_symmetry_A
_geom_hbond_publ_flag
Ow(1) Hw(1) O8 0.89(7) 2.03(8) 2.895(6) 163(7) . yes
Ow(1) Hw(2) O9 0.89(9) 1.93(9) 2.719(6) 147(7) 2_645 yes
Ow(2) Hw(3) O7 1.15(12) 1.81(12) 2.953(5) 175(15) 2_545 yes
Ow(2) Hw(3) O10 1.15(12) 2.45(13) 3.139(6) 117(8) 2_545 yes
Ow(2) Hw(4) O8 1.16(17) 1.69(15) 2.783(6) 155(11) . yes
Ow(3) Hw(5) O10 0.79(7) 2.03(8) 2.797(7) 163(7) . yes
Ow(3) Hw(6) Ow(2) 0.91(7) 2.20(7) 2.862(8) 130(6) 2_655 yes
N1 H11 Ow(1) 0.93(6) 2.58(7) 3.166(6) 121(5) . yes
N1_b H12 Ow(3) 1.02(11) 2.42(10) 3.196(7) 133(6) . yes
N1 H13 O10 0.94(9) 2.35(9) 3.242(5) 159(6) . yes
N2 H21 Ow(1) 0.81(5) 2.32(5) 3.105(5) 163(5) . yes
N2 H22 O5 0.96(7) 2.08(7) 2.996(4) 159(6) 2_655 yes
N2 H23 O4 0.94(5) 2.19(5) 3.116(4) 168(5) 4_555 yes
N3_b H31 O9 0.93(8) 2.15(8) 2.991(5) 151(7) 2_645 yes
N3_b H33 O1 0.86(9) 2.44(9) 2.737(4) 101(7) 1_655 yes
N3_b H33 O3 0.86(9) 2.35(9) 2.976(4) 130(7) 3_656 yes
N3_b H33 O4 0.86(9) 2.55(9) 3.122(4) 125(7) 4_555 yes
N4_b H41 O6 1.28(7) 1.61(7) 2.875(5) 168(5) 4_555 yes
N4 H42 Ow(2) 0.85(7) 2.22(7) 3.067(6) 174(6) 2_555 yes
N4 H43 O5 0.76(8) 2.47(8) 2.949(4) 123(6) 2_655 yes
N4 H43 O6 0.76(8) 2.56(8) 3.310(5) 174(9) 2_655 yes
N5 H51 O3 0.74(5) 2.20(5) 2.904(5) 159(5) 4_554 yes
N5 H52 O9 0.87(7) 2.46(6) 3.263(6) 154(6) . yes
N5 H53 O2 0.81(8) 2.24(7) 3.021(5) 163(7) 2_655 yes
N6 H61 O8 0.89(5) 2.21(5) 3.043(5) 155(5) . yes
N6 H62 O6 0.98(7) 2.49(7) 3.223(4) 132(5) 3_655 yes
N6 H63 O1 1.02(7) 2.08(7) 3.079(4) 165(5) 4_554 yes
N7 H71 O8 0.96(6) 2.26(6) 3.160(6) 157(5) . yes
N7 H72 O7 0.99(6) 2.24(6) 3.215(5) 167(4) 1_655 yes
N7 H73 O10 0.71(8) 2.58(8) 3.229(5) 154(9) 2_645 yes
N8 H82 O7 0.97(8) 2.35(7) 3.127(5) 137(6) 1_655 yes
N8 H82 O2 0.97(8) 2.40(8) 2.967(4) 117(5) 2_655 yes
N8 H83 O1 0.83(5) 2.41(5) 3.185(5) 156(4) 4_654 yes

loop_
_geom_torsion_atom_site_label_1
_geom_torsion_atom_site_label_2
_geom_torsion_atom_site_label_3
_geom_torsion_atom_site_label_4
_geom_torsion
_geom_torsion_site_symmetry_1
_geom_torsion_site_symmetry_2
_geom_torsion_site_symmetry_3
_geom_torsion_site_symmetry_4
_geom_torsion_publ_flag
O2 Co1 O1 C1 0.6(2) . . . . no
N2 Co1 O1 C1 -87.6(2) . . . . no
N3 Co1 O1 C1 90.9(2) . . . . no
N4 Co1 O1 C1 -178.7(2) . . . . no
O1 Co1 O2 C1 -0.6(2) . . . . no
N1 Co1 O2 C1 -179.6(2) . . . . no
N2 Co1 O2 C1 90.5(2) . . . . no
N3 Co1 O2 C1 -90.6(2) . . . . no
O1 Co1 C1 O2 179.0(3) . . . . no
O2 Co1 C1 O1 -179.0(3) . . . . no
N1 Co1 C1 O1 -178.4(2) . . . . no
N1 Co1 C1 O2 0.6(3) . . . . no
N2 Co1 C1 O1 92.3(2) . . . . no
N2 Co1 C1 O2 -88.7(2) . . . . no
N3 Co1 C1 O1 -89.3(2) . . . . no
N3 Co1 C1 O2 89.7(2) . . . . no
N4 Co1 C1 O1 1.7(3) . . . . no
N4 Co1 C1 O2 -179.3(2) . . . . no
N5 Co2 C2 O5 -179.0(2) . . . . no
N6 Co2 C2 O4 88.5(2) . . . . no
N6 Co2 C2 O5 -89.1(2) . . . . no
N7 Co2 C2 O4 179.6(2) . . . . no
O5 Co2 O4 C2 -1.5(2) . . . . no
N5 Co2 O4 C2 178.9(2) . . . . no
N6 Co2 O4 C2 -91.1(2) . . . . no
N8 Co2 O4 C2 87.4(2) . . . . no
O4 Co2 O5 C2 1.5(2) . . . . no
N6 Co2 O5 C2 90.6(2) . . . . no
N7 Co2 O5 C2 -178.4(2) . . . . no
N8 Co2 O5 C2 -88.5(2) . . . . no
O4 Co2 C2 O5 -177.5(3) . . . . no
O5 Co2 C2 O4 177.5(3) . . . . no
N5 Co2 C2 O4 -1.5(3) . . . . no
N8 Co2 C2 O5 90.6(2) . . . . no
N7 Co2 C2 O5 2.1(3) . . . . no
N8 Co2 C2 O4 -91.9(2) . . . . no
Co1 O1 C1 O2 -0.9(3) . . . . no
Co1 O1 C1 O3 178.2(4) . . . . no
Co1 O2 C1 O1 0.9(3) . . . . no
Co1 O2 C1 O3 -178.2(4) . . . . no
Co2 O4 C2 O5 2.2(3) . . . . no
Co2 O4 C2 O6 -176.1(4) . . . . no
Co2 O5 C2 O4 -2.2(3) . . . . no
Co2 O5 C2 O6 176.1(4) . . . . no
